data_4319837
loop_
_publ_author_name
'Pascale Delangle'
'Christian Husson'
'Colette Lebrun'
'Jacques P\'ecaut'
'Philippe J. A. Vott\'ero'

_publ_section_title
;
 Solid State and Solution Studies of Lanthanide(III) Complexes of
 Cyclohexanetriols, Models of the Coordination Sites Found in Sugars
;
_journal_name_full 'Inorganic Chemistry'
_journal_page_first 2953
_journal_page_last 2962
_journal_paper_doi 10.1021/ic001160e
_journal_volume 40
_journal_year 2001
_chemical_formula_sum 'C18 H38 La2 N6 O28'
_chemical_formula_weight 1064.36
_chemical_name_systematic
;
 ?
;
_space_group_IT_number 4
_symmetry_cell_setting monoclinic
_symmetry_space_group_name_Hall 'P 2yb'
_symmetry_space_group_name_H-M 'P 1 21 1'
_atom_sites_solution_hydrogens geom
_atom_sites_solution_primary direct
_atom_sites_solution_secondary difmap
_audit_creation_method SHELXL-97
_cell_angle_alpha 90.00
_cell_angle_beta 109.9880(10)
_cell_angle_gamma 90.00
_cell_formula_units_Z 2
_cell_length_a 9.3430(4)
_cell_length_b 19.9349(5)
_cell_length_c 10.3519(4)
_cell_measurement_temperature 193(2)
_cell_volume 1811.92(11)
_computing_cell_refinement 'Siemens XSCANS'
_computing_data_collection 'Siemens XSCANS'
_computing_data_reduction 'Siemens SHELXTL'
_computing_molecular_graphics 'Siemens SHELXTL'
_computing_publication_material 'Siemens SHELXTL'
_computing_structure_refinement 'SHELXL-97 (Sheldrick, 1997)'
_computing_structure_solution 'SHELXS-97 (Sheldrick, 1990)'
_diffrn_ambient_temperature 193(2)
_diffrn_measured_fraction_theta_full 0.887
_diffrn_measured_fraction_theta_max 0.887
_diffrn_measurement_method '\w scans'
_diffrn_radiation_monochromator graphite
_diffrn_radiation_source 'fine-focus sealed tube'
_diffrn_radiation_type MoK\a
_diffrn_radiation_wavelength 0.71073
_diffrn_reflns_av_R_equivalents 0.0616
_diffrn_reflns_av_sigmaI/netI 0.0732
_diffrn_reflns_limit_h_max 10
_diffrn_reflns_limit_h_min -10
_diffrn_reflns_limit_k_max 23
_diffrn_reflns_limit_k_min -18
_diffrn_reflns_limit_l_max 12
_diffrn_reflns_limit_l_min -12
_diffrn_reflns_number 8617
_diffrn_reflns_theta_full 26.04
_diffrn_reflns_theta_max 26.04
_diffrn_reflns_theta_min 2.04
_exptl_absorpt_coefficient_mu 2.435
_exptl_absorpt_correction_type none
_exptl_crystal_colour blanc
_exptl_crystal_density_diffrn 1.951
_exptl_crystal_density_method 'not measured'
_exptl_crystal_description 'prisme tria'
_exptl_crystal_F_000 1052
_exptl_crystal_size_max 0.2
_exptl_crystal_size_mid 0.4
_exptl_crystal_size_min 0.4
_refine_diff_density_max 1.482
_refine_diff_density_min -2.264
_refine_diff_density_rms 0.155
_refine_ls_abs_structure_details 'Flack H D (1983), Acta Cryst. A39, 876-881'
_refine_ls_abs_structure_Flack 0.026(19)
_refine_ls_extinction_method none
_refine_ls_goodness_of_fit_ref 1.066
_refine_ls_hydrogen_treatment mixed
_refine_ls_matrix_type full
_refine_ls_number_parameters 487
_refine_ls_number_reflns 4965
_refine_ls_number_restraints 1
_refine_ls_restrained_S_all 1.065
_refine_ls_R_factor_all 0.0407
_refine_ls_R_factor_gt 0.0400
_refine_ls_shift/su_max 0.002
_refine_ls_shift/su_mean 0.000
_refine_ls_structure_factor_coef Fsqd
_refine_ls_weighting_details 'calc w=1/[\s^2^(Fo^2^)+(0.0518P)^2^+0.0000P] where P=(Fo^2^+2Fc^2^)/3'
_refine_ls_weighting_scheme calc
_refine_ls_wR_factor_gt 0.0981
_refine_ls_wR_factor_ref 0.0985
_reflns_number_gt 4813
_reflns_number_total 4965
_reflns_threshold_expression >2sigma(I)
_cod_data_source_file ic001160e_8.cif
_cod_data_source_block 11
_cod_depositor_comments
;
The following automatic conversions were performed:

'_symmetry_cell_setting' value 'Monoclinic' changed to 'monoclinic'
according to the built-in table from CIF Core dictionary named
'cif_core.dic' version 2.4.1 from 2010-06-29.

Automatic conversion script
Id: cif_fix_values 1646 2011-03-28 12:23:43Z adriana 
;
_cod_database_code 4319837

loop_
_symmetry_equiv_pos_as_xyz
'x, y, z'
'-x, y+1/2, -z'

loop_
_atom_site_label
_atom_site_type_symbol
_atom_site_fract_x
_atom_site_fract_y
_atom_site_fract_z
_atom_site_U_iso_or_equiv
_atom_site_adp_type
_atom_site_occupancy
_atom_site_symmetry_multiplicity
_atom_site_calc_flag
_atom_site_refinement_flags
_atom_site_disorder_assembly
_atom_site_disorder_group
La1 La 0.28140(4) 0.273351(19) 0.34073(4) 0.01761(12) Uani 1 1 d . . .
O1 O 0.4541(6) 0.1721(3) 0.4228(6) 0.0324(15) Uani 1 1 d . . .
H1O H 0.4004 0.1313 0.4196 0.039 Uiso 1 1 calc R . .
O2 O 0.5226(6) 0.2883(3) 0.2838(6) 0.0299(14) Uani 1 1 d . . .
H2O H 0.5080 0.3118 0.2005 0.036 Uiso 1 1 calc R . .
O3 O 0.5110(6) 0.2967(4) 0.5599(6) 0.0324(15) Uani 1 1 d . . .
H3O H 0.4878 0.3227 0.6272 0.039 Uiso 1 1 calc R . .
C1 C 0.6211(9) 0.1641(5) 0.4744(9) 0.033(2) Uani 1 1 d . . .
H1 H 0.6462 0.1152 0.4889 0.040 Uiso 1 1 calc R . .
C2 C 0.6903(10) 0.1920(5) 0.3707(10) 0.032(2) Uani 1 1 d . . .
H2A H 0.7986 0.1783 0.3996 0.039 Uiso 1 1 calc R . .
H2B H 0.6371 0.1716 0.2798 0.039 Uiso 1 1 calc R . .
C3 C 0.6815(8) 0.2672(5) 0.3557(8) 0.0296(19) Uani 1 1 d . . .
H3 H 0.7451 0.2815 0.3001 0.036 Uiso 1 1 calc R . .
C4 C 0.7398(9) 0.3027(5) 0.4955(8) 0.0297(19) Uani 1 1 d . . .
H4A H 0.8520 0.2982 0.5336 0.036 Uiso 1 1 calc R . .
H4B H 0.7159 0.3511 0.4813 0.036 Uiso 1 1 calc R . .
C5 C 0.6739(8) 0.2764(6) 0.5995(8) 0.0290(18) Uani 1 1 d . . .
H5 H 0.7317 0.2962 0.6913 0.035 Uiso 1 1 calc R . .
C6 C 0.6837(10) 0.1999(6) 0.6107(9) 0.037(2) Uani 1 1 d . . .
H6A H 0.7917 0.1870 0.6555 0.044 Uiso 1 1 calc R . .
H6B H 0.6271 0.1848 0.6706 0.044 Uiso 1 1 calc R . .
N1 N 0.1967(8) 0.2395(4) 0.0321(7) 0.0284(16) Uani 1 1 d . . .
O11 O 0.2463(7) 0.1921(3) 0.1197(6) 0.0318(14) Uani 1 1 d . . .
O12 O 0.2139(6) 0.2989(3) 0.0833(6) 0.0244(13) Uani 1 1 d . . .
O13 O 0.1384(9) 0.2304(4) -0.0901(6) 0.051(2) Uani 1 1 d . . .
N2 N 0.1189(7) 0.2057(4) 0.5137(7) 0.0307(17) Uani 1 1 d . . .
O21 O 0.1600(7) 0.1731(3) 0.4290(7) 0.0366(15) Uani 1 1 d . . .
O22 O 0.1484(8) 0.2681(4) 0.5221(7) 0.0465(17) Uani 1 1 d . . .
O23 O 0.0548(7) 0.1799(4) 0.5861(7) 0.048(2) Uani 1 1 d . . .
La2 La 0.45384(4) 0.46798(2) 0.90986(4) 0.01539(12) Uani 1 1 d . . .
O4 O 0.4883(7) 0.4774(3) 1.1589(5) 0.0309(14) Uani 1 1 d . . .
H4O H 0.4055 0.4603 1.1824 0.037 Uiso 1 1 calc R . .
O5 O 0.7413(6) 0.4579(3) 1.0464(5) 0.0239(12) Uani 1 1 d . . .
H5O H 0.7978 0.4296 1.0076 0.029 Uiso 1 1 calc R . .
O6 O 0.5696(6) 0.5844(3) 1.0107(5) 0.0250(12) Uani 1 1 d . . .
H6O H 0.5325 0.6217 0.9516 0.030 Uiso 1 1 calc R . .
C11 C 0.6134(10) 0.5045(5) 1.2760(8) 0.030(2) Uani 1 1 d . . .
H11 H 0.5903 0.4960 1.3620 0.036 Uiso 1 1 calc R . .
C12 C 0.7632(10) 0.4709(5) 1.2892(8) 0.037(2) Uani 1 1 d . . .
H12A H 0.7483 0.4217 1.2858 0.044 Uiso 1 1 calc R . .
H12B H 0.8385 0.4821 1.3802 0.044 Uiso 1 1 calc R . .
C13 C 0.8290(9) 0.4910(4) 1.1779(8) 0.0247(18) Uani 1 1 d . . .
H13 H 0.9361 0.4741 1.2066 0.030 Uiso 1 1 calc R . .
C14 C 0.8329(9) 0.5653(4) 1.1611(9) 0.0273(18) Uani 1 1 d . . .
H14A H 0.8601 0.5750 1.0786 0.033 Uiso 1 1 calc R . .
H14B H 0.9143 0.5840 1.2417 0.033 Uiso 1 1 calc R . .
C15 C 0.6849(9) 0.6006(4) 1.1469(8) 0.0237(17) Uani 1 1 d . . .
H15 H 0.7028 0.6502 1.1529 0.028 Uiso 1 1 calc R . .
C16 C 0.6188(9) 0.5798(5) 1.2557(8) 0.0282(18) Uani 1 1 d . . .
H16A H 0.5140 0.5978 1.2303 0.034 Uiso 1 1 calc R . .
H16B H 0.6802 0.6005 1.3443 0.034 Uiso 1 1 calc R . .
O7 O 0.2520(6) 0.5565(3) 0.8640(6) 0.0251(12) Uani 1 1 d . . .
H7O H 0.2897 0.6005 0.8904 0.030 Uiso 1 1 calc R . .
O8 O 0.2376(6) 0.4389(3) 0.6949(6) 0.0297(14) Uani 1 1 d . . .
H8O H 0.2679 0.4162 0.6277 0.036 Uiso 1 1 calc R . .
O9 O 0.2208(6) 0.4221(3) 0.9615(5) 0.0246(12) Uani 1 1 d . . .
H9O H 0.2443 0.3921 1.0372 0.029 Uiso 1 1 calc R . .
C21 C 0.0864(9) 0.5521(5) 0.8038(9) 0.0278(18) Uani 1 1 d . . .
H21 H 0.0431 0.5983 0.7982 0.033 Uiso 1 1 calc R . .
C22 C 0.0416(10) 0.5236(5) 0.6585(9) 0.033(2) Uani 1 1 d . . .
H22A H -0.0687 0.5311 0.6109 0.040 Uiso 1 1 calc R . .
H22B H 0.0970 0.5484 0.6075 0.040 Uiso 1 1 calc R . .
C23 C 0.0744(9) 0.4504(5) 0.6543(8) 0.029(2) Uani 1 1 d . . .
H23 H 0.0262 0.4346 0.5573 0.035 Uiso 1 1 calc R . .
C24 C 0.0109(9) 0.4084(5) 0.7446(9) 0.0303(19) Uani 1 1 d . . .
H24A H 0.0466 0.3616 0.7460 0.036 Uiso 1 1 calc R . .
H24B H -0.1017 0.4082 0.7044 0.036 Uiso 1 1 calc R . .
C25 C 0.0590(9) 0.4348(5) 0.8931(9) 0.0297(19) Uani 1 1 d . . .
H25 H 0.0008 0.4098 0.9428 0.036 Uiso 1 1 calc R . .
C26 C 0.0249(9) 0.5092(5) 0.8966(8) 0.0290(19) Uani 1 1 d . . .
H26A H 0.0700 0.5255 0.9924 0.035 Uiso 1 1 calc R . .
H26B H -0.0867 0.5155 0.8679 0.035 Uiso 1 1 calc R . .
N3 N 0.3025(8) 0.4289(4) 0.3879(8) 0.0267(16) Uani 1 1 d . . .
O31 O 0.3315(7) 0.4026(3) 0.2890(6) 0.0306(14) Uani 1 1 d . . .
O32 O 0.2667(7) 0.3881(3) 0.4666(6) 0.0287(13) Uani 1 1 d . . .
O33 O 0.3031(10) 0.4895(4) 0.4044(8) 0.051(2) Uani 1 1 d . . .
N4 N -0.0584(8) 0.3060(4) 0.1565(7) 0.0254(16) Uani 1 1 d . . .
O41 O -0.0178(7) 0.2457(3) 0.1760(7) 0.0327(14) Uani 1 1 d . . .
O42 O 0.0244(7) 0.3502(3) 0.2315(6) 0.0351(14) Uani 1 1 d . . .
O43 O -0.1799(7) 0.3208(4) 0.0625(7) 0.0410(17) Uani 1 1 d . . .
N5 N 0.5901(8) 0.5108(4) 0.6876(7) 0.0284(17) Uani 1 1 d . . .
O51 O 0.5925(8) 0.4503(3) 0.7189(7) 0.0401(16) Uani 1 1 d . . .
O52 O 0.5221(8) 0.5503(3) 0.7444(6) 0.0377(15) Uani 1 1 d . . .
O53 O 0.6483(8) 0.5324(4) 0.6055(7) 0.0440(19) Uani 1 1 d . . .
N6 N 0.4913(8) 0.3108(4) 0.9267(8) 0.0295(17) Uani 1 1 d . . .
O61 O 0.4939(8) 0.3425(3) 0.8224(6) 0.0371(16) Uani 1 1 d . . .
O62 O 0.4965(7) 0.3471(3) 1.0328(6) 0.0303(14) Uani 1 1 d . . .
O63 O 0.4892(8) 0.2499(4) 0.9335(9) 0.049(2) Uani 1 1 d . . .
O10 O 0.7462(8) 0.1634(4) 0.9811(7) 0.0450(16) Uani 1 1 d . . .

loop_
_atom_site_aniso_label
_atom_site_aniso_U_11
_atom_site_aniso_U_22
_atom_site_aniso_U_33
_atom_site_aniso_U_23
_atom_site_aniso_U_13
_atom_site_aniso_U_12
La1 0.0193(2) 0.0165(2) 0.0169(2) -0.00081(16) 0.00592(16) -0.00157(18)
O1 0.027(3) 0.023(4) 0.038(3) 0.006(3) -0.002(3) -0.001(2)
O2 0.024(3) 0.046(4) 0.019(3) 0.007(3) 0.006(2) 0.005(3)
O3 0.026(3) 0.046(4) 0.025(3) -0.010(3) 0.008(2) 0.004(3)
C1 0.025(4) 0.029(5) 0.039(5) 0.004(4) 0.002(4) 0.007(4)
C2 0.024(4) 0.028(5) 0.040(5) -0.002(4) 0.004(4) 0.008(4)
C3 0.021(4) 0.043(6) 0.023(4) 0.004(4) 0.005(3) -0.002(4)
C4 0.020(4) 0.025(5) 0.034(5) -0.006(4) -0.004(3) 0.001(3)
C5 0.018(4) 0.040(5) 0.020(4) -0.004(4) -0.005(3) 0.000(4)
C6 0.023(4) 0.055(7) 0.027(5) 0.018(4) 0.003(4) 0.007(4)
N1 0.028(4) 0.031(4) 0.025(4) -0.004(3) 0.009(3) 0.005(3)
O11 0.040(3) 0.022(3) 0.028(3) -0.001(3) 0.004(3) 0.008(3)
O12 0.029(3) 0.021(3) 0.021(3) -0.001(2) 0.007(2) -0.004(2)
O13 0.066(5) 0.056(5) 0.019(3) -0.019(3) -0.003(3) 0.015(4)
N2 0.020(3) 0.043(5) 0.027(4) 0.019(3) 0.006(3) 0.003(3)
O21 0.036(3) 0.033(4) 0.044(4) 0.005(3) 0.018(3) -0.006(3)
O22 0.067(5) 0.036(4) 0.051(4) 0.002(4) 0.039(4) -0.003(4)
O23 0.033(4) 0.068(6) 0.048(4) 0.032(4) 0.019(3) 0.005(3)
La2 0.0162(2) 0.0160(2) 0.0125(2) -0.00013(16) 0.00286(15) 0.00057(17)
O4 0.037(3) 0.038(4) 0.019(3) -0.008(3) 0.011(2) -0.021(3)
O5 0.019(3) 0.026(3) 0.026(3) -0.009(2) 0.006(2) 0.000(2)
O6 0.032(3) 0.020(3) 0.019(2) 0.002(2) 0.003(2) 0.004(3)
C11 0.038(5) 0.038(5) 0.014(4) -0.008(4) 0.007(3) -0.020(4)
C12 0.044(5) 0.034(5) 0.018(4) -0.001(4) -0.009(3) -0.007(5)
C13 0.012(4) 0.028(5) 0.026(4) -0.002(3) -0.005(3) 0.001(3)
C14 0.021(4) 0.028(5) 0.031(4) -0.010(4) 0.007(3) -0.007(3)
C15 0.025(4) 0.017(4) 0.022(4) -0.009(3) -0.001(3) -0.004(3)
C16 0.030(4) 0.031(5) 0.023(4) -0.011(4) 0.009(3) -0.005(4)
O7 0.017(3) 0.019(3) 0.035(3) -0.003(2) 0.003(2) -0.001(2)
O8 0.019(3) 0.048(4) 0.019(3) -0.011(3) 0.002(2) 0.008(3)
O9 0.020(3) 0.030(3) 0.020(3) 0.011(2) 0.003(2) 0.001(2)
C21 0.018(4) 0.027(5) 0.034(4) 0.000(4) 0.003(3) 0.007(3)
C22 0.020(4) 0.048(6) 0.024(4) 0.007(4) -0.003(3) 0.001(4)
C23 0.020(4) 0.046(7) 0.013(4) -0.006(4) -0.006(3) 0.000(4)
C24 0.022(4) 0.028(5) 0.031(4) -0.005(4) -0.003(3) -0.001(4)
C25 0.019(4) 0.035(5) 0.033(5) 0.004(4) 0.006(3) -0.005(4)
C26 0.020(4) 0.037(5) 0.027(4) -0.010(4) 0.006(3) 0.004(4)
N3 0.033(4) 0.022(4) 0.024(4) -0.001(3) 0.009(3) -0.003(3)
O31 0.050(4) 0.023(3) 0.027(3) -0.006(2) 0.024(3) -0.008(3)
O32 0.037(3) 0.025(3) 0.027(3) -0.002(3) 0.015(3) -0.005(3)
O33 0.082(6) 0.022(4) 0.055(5) -0.009(3) 0.032(4) -0.005(4)
N4 0.020(4) 0.029(4) 0.029(4) 0.002(3) 0.010(3) 0.005(3)
O41 0.027(3) 0.021(3) 0.048(4) 0.008(3) 0.009(3) 0.004(3)
O42 0.026(3) 0.032(4) 0.038(3) -0.011(3) -0.002(3) 0.003(3)
O43 0.021(3) 0.032(4) 0.052(4) -0.001(3) -0.011(3) 0.004(3)
N5 0.020(3) 0.042(5) 0.018(3) 0.002(3) -0.001(3) -0.009(3)
O51 0.048(4) 0.039(5) 0.039(3) 0.003(3) 0.021(3) 0.008(3)
O52 0.064(5) 0.026(3) 0.029(3) 0.000(3) 0.024(3) -0.003(3)
O53 0.038(4) 0.075(6) 0.025(3) 0.006(3) 0.019(3) -0.004(3)
N6 0.024(4) 0.014(4) 0.050(5) 0.002(3) 0.012(3) 0.002(3)
O61 0.049(4) 0.031(4) 0.031(3) -0.007(3) 0.012(3) 0.004(3)
O62 0.033(3) 0.030(4) 0.028(3) 0.008(3) 0.009(3) 0.002(3)
O63 0.036(4) 0.012(4) 0.090(6) 0.002(3) 0.009(4) -0.006(3)
O10 0.048(4) 0.027(4) 0.054(4) 0.009(3) 0.010(3) -0.001(3)

loop_
_atom_type_symbol
_atom_type_description
_atom_type_scat_dispersion_real
_atom_type_scat_dispersion_imag
_atom_type_scat_source
C C 0.0033 0.0016 'International Tables Vol C Tables 4.2.6.8 and 6.1.1.4'
H H 0.0000 0.0000 'International Tables Vol C Tables 4.2.6.8 and 6.1.1.4'
N N 0.0061 0.0033 'International Tables Vol C Tables 4.2.6.8 and 6.1.1.4'
O O 0.0106 0.0060 'International Tables Vol C Tables 4.2.6.8 and 6.1.1.4'
La La -0.2871 2.4523 'International Tables Vol C Tables 4.2.6.8 and 6.1.1.4'

loop_
_geom_angle_atom_site_label_1
_geom_angle_atom_site_label_2
_geom_angle_atom_site_label_3
_geom_angle
_geom_angle_site_symmetry_1
_geom_angle_site_symmetry_3
_geom_angle_publ_flag
O2 La1 O1 70.0(2) . . ?
O2 La1 O12 70.02(18) . . ?
O1 La1 O12 113.98(19) . . ?
O2 La1 O3 69.21(17) . . ?
O1 La1 O3 66.8(2) . . ?
O12 La1 O3 135.46(18) . . ?
O2 La1 O22 149.4(2) . . ?
O1 La1 O22 97.7(2) . . ?
O12 La1 O22 138.8(2) . . ?
O3 La1 O22 80.2(2) . . ?
O2 La1 O21 134.3(2) . . ?
O1 La1 O21 65.02(19) . . ?
O12 La1 O21 122.1(2) . . ?
O3 La1 O21 99.2(2) . . ?
O22 La1 O21 48.7(2) . . ?
O2 La1 O32 102.2(2) . . ?
O1 La1 O32 130.73(19) . . ?
O12 La1 O32 107.57(18) . . ?
O3 La1 O32 65.2(2) . . ?
O22 La1 O32 63.9(2) . . ?
O21 La1 O32 112.67(19) . . ?
O2 La1 O31 67.3(2) . . ?
O1 La1 O31 133.60(19) . . ?
O12 La1 O31 66.67(18) . . ?
O3 La1 O31 81.6(2) . . ?
O22 La1 O31 109.9(2) . . ?
O21 La1 O31 157.38(18) . . ?
O32 La1 O31 47.06(16) . . ?
O2 La1 O11 74.70(19) . . ?
O1 La1 O11 71.91(18) . . ?
O12 La1 O11 48.10(18) . . ?
O3 La1 O11 132.10(18) . . ?
O22 La1 O11 129.4(2) . . ?
O21 La1 O11 84.1(2) . . ?
O32 La1 O11 155.43(18) . . ?
O31 La1 O11 112.25(17) . . ?
O2 La1 O42 124.1(2) . . ?
O1 La1 O42 161.21(19) . . ?
O12 La1 O42 65.95(19) . . ?
O3 La1 O42 127.57(19) . . ?
O22 La1 O42 75.6(2) . . ?
O21 La1 O42 98.5(2) . . ?
O32 La1 O42 62.44(18) . . ?
O31 La1 O42 64.7(2) . . ?
O11 La1 O42 98.54(17) . . ?
O2 La1 O41 131.80(18) . . ?
O1 La1 O41 115.91(19) . . ?
O12 La1 O41 64.24(18) . . ?
O3 La1 O41 158.98(18) . . ?
O22 La1 O41 78.8(2) . . ?
O21 La1 O41 66.31(19) . . ?
O32 La1 O41 105.11(19) . . ?
O31 La1 O41 105.80(18) . . ?
O11 La1 O41 64.03(19) . . ?
O42 La1 O41 45.96(18) . . ?
O2 La1 N2 148.68(19) . . ?
O1 La1 N2 80.7(2) . . ?
O12 La1 N2 134.86(18) . . ?
O3 La1 N2 89.67(19) . . ?
O22 La1 N2 24.6(2) . . ?
O21 La1 N2 24.2(2) . . ?
O32 La1 N2 88.5(2) . . ?
O31 La1 N2 134.1(2) . . ?
O11 La1 N2 106.9(2) . . ?
O42 La1 N2 87.0(2) . . ?
O41 La1 N2 70.93(18) . . ?
C1 O1 La1 132.8(6) . . ?
C3 O2 La1 132.1(4) . . ?
C5 O3 La1 131.1(5) . . ?
O1 C1 C6 108.1(7) . . ?
O1 C1 C2 110.7(7) . . ?
C6 C1 C2 111.1(8) . . ?
C3 C2 C1 114.4(7) . . ?
O2 C3 C2 110.2(7) . . ?
O2 C3 C4 108.4(7) . . ?
C2 C3 C4 111.8(7) . . ?
C5 C4 C3 114.5(7) . . ?
O3 C5 C4 109.8(7) . . ?
O3 C5 C6 108.7(7) . . ?
C4 C5 C6 111.9(7) . . ?
C1 C6 C5 114.0(8) . . ?
O13 N1 O11 123.7(8) . . ?
O13 N1 O12 121.3(8) . . ?
O11 N1 O12 115.1(6) . . ?
N1 O11 La1 93.8(5) . . ?
N1 O12 La1 101.4(4) . . ?
O23 N2 O21 122.9(9) . . ?
O23 N2 O22 120.7(8) . . ?
O21 N2 O22 116.4(7) . . ?
O23 N2 La1 178.1(7) . . ?
O21 N2 La1 58.8(4) . . ?
O22 N2 La1 57.6(4) . . ?
N2 O21 La1 97.0(5) . . ?
N2 O22 La1 97.9(5) . . ?
O4 La2 O7 88.0(2) . . ?
O4 La2 O8 135.61(18) . . ?
O7 La2 O8 70.69(19) . . ?
O4 La2 O5 72.36(18) . . ?
O7 La2 O5 137.17(18) . . ?
O8 La2 O5 147.10(17) . . ?
O4 La2 O9 68.43(18) . . ?
O7 La2 O9 69.82(18) . . ?
O8 La2 O9 67.74(18) . . ?
O5 La2 O9 130.78(17) . . ?
O4 La2 O52 131.2(2) . . ?
O7 La2 O52 76.7(2) . . ?
O8 La2 O52 82.3(2) . . ?
O5 La2 O52 88.0(2) . . ?
O9 La2 O52 140.7(2) . . ?
O4 La2 O6 68.40(18) . . ?
O7 La2 O6 68.52(18) . . ?
O8 La2 O6 130.96(19) . . ?
O5 La2 O6 68.89(18) . . ?
O9 La2 O6 119.59(18) . . ?
O52 La2 O6 62.87(18) . . ?
O4 La2 O62 68.4(2) . . ?
O7 La2 O62 134.43(19) . . ?
O8 La2 O62 99.0(2) . . ?
O5 La2 O62 73.34(19) . . ?
O9 La2 O62 65.39(18) . . ?
O52 La2 O62 147.7(2) . . ?
O6 La2 O62 129.07(17) . . ?
O4 La2 O61 115.3(2) . . ?
O7 La2 O61 139.64(19) . . ?
O8 La2 O61 69.8(2) . . ?
O5 La2 O61 82.84(19) . . ?
O9 La2 O61 88.0(2) . . ?
O52 La2 O61 105.5(2) . . ?
O6 La2 O61 149.16(19) . . ?
O62 La2 O61 47.24(19) . . ?
O4 La2 O51 146.3(2) . . ?
O7 La2 O51 117.77(19) . . ?
O8 La2 O51 76.44(19) . . ?
O5 La2 O51 73.99(19) . . ?
O9 La2 O51 138.3(2) . . ?
O52 La2 O51 47.3(2) . . ?
O6 La2 O51 99.74(19) . . ?
O62 La2 O51 101.35(19) . . ?
O61 La2 O51 59.3(2) . . ?
C11 O4 La2 131.7(4) . . ?
C13 O5 La2 127.9(4) . . ?
C15 O6 La2 129.6(5) . . ?
O4 C11 C12 111.2(7) . . ?
O4 C11 C16 107.7(7) . . ?
C12 C11 C16 112.1(7) . . ?
C11 C12 C13 114.4(7) . . ?
O5 C13 C14 111.2(7) . . ?
O5 C13 C12 109.7(6) . . ?
C14 C13 C12 112.2(7) . . ?
C13 C14 C15 114.5(7) . . ?
O6 C15 C14 109.4(6) . . ?
O6 C15 C16 107.3(6) . . ?
C14 C15 C16 113.0(7) . . ?
C15 C16 C11 114.5(7) . . ?
C21 O7 La2 131.1(5) . . ?
C23 O8 La2 131.8(4) . . ?
C25 O9 La2 130.3(5) . . ?
O7 C21 C22 109.7(7) . . ?
O7 C21 C26 109.5(6) . . ?
C22 C21 C26 112.0(7) . . ?
C23 C22 C21 113.7(7) . . ?
O8 C23 C22 110.5(7) . . ?
O8 C23 C24 109.1(7) . . ?
C22 C23 C24 113.1(7) . . ?
C23 C24 C25 112.6(7) . . ?
O9 C25 C26 110.4(7) . . ?
O9 C25 C24 109.0(7) . . ?
C26 C25 C24 111.5(8) . . ?
C25 C26 C21 113.6(7) . . ?
O33 N3 O31 122.3(8) . . ?
O33 N3 O32 122.2(8) . . ?
O31 N3 O32 115.5(7) . . ?
N3 O31 La1 97.8(5) . . ?
N3 O32 La1 99.6(4) . . ?
O42 N4 O43 121.4(8) . . ?
O42 N4 O41 119.0(7) . . ?
O43 N4 O41 119.6(7) . . ?
N4 O41 La1 95.4(5) . . ?
N4 O42 La1 97.5(5) . . ?
O53 N5 O51 123.0(8) . . ?
O53 N5 O52 120.5(8) . . ?
O51 N5 O52 116.4(7) . . ?
N5 O51 La2 95.3(5) . . ?
N5 O52 La2 100.8(5) . . ?
O63 N6 O61 123.8(9) . . ?
O63 N6 O62 120.1(9) . . ?
O61 N6 O62 116.0(7) . . ?
N6 O61 La2 97.5(5) . . ?
N6 O62 La2 98.2(4) . . ?

loop_
_geom_bond_atom_site_label_1
_geom_bond_atom_site_label_2
_geom_bond_distance
_geom_bond_site_symmetry_2
_geom_bond_publ_flag
La1 O2 2.534(5) . ?
La1 O1 2.542(6) . ?
La1 O12 2.571(5) . ?
La1 O3 2.577(6) . ?
La1 O22 2.583(6) . ?
La1 O21 2.612(6) . ?
La1 O32 2.660(6) . ?
La1 O31 2.705(6) . ?
La1 O11 2.730(6) . ?
La1 O42 2.745(6) . ?
La1 O41 2.787(6) . ?
La1 N2 3.031(7) . ?
O1 C1 1.475(10) . ?
O2 C3 1.476(9) . ?
O3 C5 1.491(9) . ?
C1 C6 1.510(14) . ?
C1 C2 1.535(13) . ?
C2 C3 1.506(14) . ?
C3 C4 1.534(11) . ?
C4 C5 1.504(12) . ?
C5 C6 1.529(15) . ?
N1 O13 1.208(10) . ?
N1 O11 1.282(10) . ?
N1 O12 1.284(10) . ?
N2 O23 1.221(9) . ?
N2 O21 1.252(10) . ?
N2 O22 1.271(11) . ?
La2 O4 2.493(5) . ?
La2 O7 2.507(6) . ?
La2 O8 2.509(5) . ?
La2 O5 2.580(5) . ?
La2 O9 2.580(5) . ?
La2 O52 2.604(6) . ?
La2 O6 2.621(6) . ?
La2 O62 2.691(6) . ?
La2 O61 2.729(6) . ?
La2 O51 2.732(6) . ?
O4 C11 1.470(9) . ?
O5 C13 1.482(10) . ?
O6 C15 1.488(9) . ?
C11 C12 1.515(14) . ?
C11 C16 1.518(13) . ?
C12 C13 1.533(12) . ?
C13 C14 1.493(12) . ?
C14 C15 1.514(12) . ?
C15 C16 1.517(11) . ?
O7 C21 1.459(9) . ?
O8 C23 1.455(10) . ?
O9 C25 1.456(10) . ?
C21 C22 1.526(12) . ?
C21 C26 1.536(13) . ?
C22 C23 1.495(14) . ?
C23 C24 1.518(13) . ?
C24 C25 1.539(12) . ?
C25 C26 1.520(13) . ?
N3 O33 1.219(11) . ?
N3 O31 1.259(9) . ?
N3 O32 1.273(9) . ?
N4 O42 1.252(10) . ?
N4 O43 1.252(9) . ?
N4 O41 1.255(9) . ?
N5 O53 1.233(9) . ?
N5 O51 1.246(10) . ?
N5 O52 1.274(10) . ?
N6 O63 1.215(10) . ?
N6 O61 1.259(10) . ?
N6 O62 1.302(10) . ?

loop_
_geom_hbond_atom_site_label_D
_geom_hbond_atom_site_label_H
_geom_hbond_atom_site_label_A
_geom_hbond_distance_DH
_geom_hbond_distance_HA
_geom_hbond_distance_DA
_geom_hbond_angle_DHA
_geom_hbond_site_symmetry_A
O1 H1O O53 0.95 2.02 2.926(11) 158.9 2_646
O2 H2O O62 0.95 1.84 2.784(8) 171.2 1_554
O3 H3O O61 0.95 2.04 2.922(8) 153.5 .
O4 H4O O31 0.95 1.88 2.744(8) 149.8 1_556
O5 H5O O43 0.95 2.23 2.822(9) 119.1 1_656
O7 H7O O10 0.95 1.94 2.664(9) 131.3 2_657
O8 H8O O32 0.95 1.76 2.669(8) 160.1 .
O9 H9O O12 0.95 1.96 2.772(8) 141.6 1_556
